data_2202965
loop_
_publ_author_name
Rajnikant
Dinesh
'M.B. Deshmukh'
Kamni

_publ_section_title
;
 2,6-Dimethylquinolin-4(1<i>H</i>)-one
;
_journal_issue 11
_journal_name_full 'Acta Crystallographica Section E'
_journal_page_first o1768
_journal_page_last o1769
_journal_paper_doi 10.1107/S1600536803023249
_journal_volume 59
_journal_year 2003
_chemical_formula_iupac 'C11 H11 N O'
_chemical_formula_moiety 'C11 H11 N O'
_chemical_formula_sum 'C11 H11 N O'
_chemical_formula_weight 173.21
_chemical_melting_point 533
_chemical_name_common 2,6-dimethylquinolin-4(1H)-one
_chemical_name_systematic 2,6-dimethylquinolin-4(1H)-one
_space_group_IT_number 14
_symmetry_cell_setting monoclinic
_symmetry_space_group_name_Hall '-P 2ybc'
_symmetry_space_group_name_H-M 'P 1 21/c 1'
_atom_sites_solution_hydrogens geom
_atom_sites_solution_primary direct
_atom_sites_solution_secondary difmap
_cell_angle_alpha 90.00
_cell_angle_beta 94.15(4)
_cell_angle_gamma 90.00
_cell_formula_units_Z 4
_cell_length_a 9.068(7)
_cell_length_b 8.352(3)
_cell_length_c 12.253(5)
_cell_measurement_reflns_used 25
_cell_measurement_temperature 293(2)
_cell_measurement_theta_max 11.49
_cell_measurement_theta_min 6.23
_cell_volume 925.6(9)
_computing_cell_refinement 'CAD-4 Software'
_computing_data_collection 'CAD-4 Software (Enraf-Nonius, 1989)'
_computing_data_reduction 'CAD-4 Software'
_computing_molecular_graphics 'ORTEP-3 for Windows (Farrugia, 1997)'
_computing_publication_material 'PARST95 (Nardelli, 1995)'
_computing_structure_refinement 'SHELXL97 (Sheldrick, 1997)'
_computing_structure_solution 'SHELXS97 (Sheldrick, 1997)'
_diffrn_ambient_temperature 293(2)
_diffrn_measured_fraction_theta_full 0.997
_diffrn_measured_fraction_theta_max 0.997
_diffrn_measurement_device_type 'Enraf-Nonius CAD-4'
_diffrn_measurement_method \w/2\q
_diffrn_radiation_monochromator graphite
_diffrn_radiation_type 'Mo K\a'
_diffrn_radiation_wavelength 0.71073
_diffrn_reflns_av_R_equivalents 0.0093
_diffrn_reflns_av_sigmaI/netI 0.0138
_diffrn_reflns_limit_h_max 10
_diffrn_reflns_limit_h_min 0
_diffrn_reflns_limit_k_max 9
_diffrn_reflns_limit_k_min 0
_diffrn_reflns_limit_l_max 14
_diffrn_reflns_limit_l_min -14
_diffrn_reflns_number 1737
_diffrn_reflns_theta_full 24.97
_diffrn_reflns_theta_max 24.97
_diffrn_reflns_theta_min 2.25
_diffrn_standards_decay_% <2
_diffrn_standards_interval_time 60
_diffrn_standards_number 2
_exptl_absorpt_coefficient_mu 0.080
_exptl_absorpt_correction_type none
_exptl_crystal_colour Yellow
_exptl_crystal_density_diffrn 1.243
_exptl_crystal_density_method 'not measured'
_exptl_crystal_description Plate-like
_exptl_crystal_F_000 368
_exptl_crystal_size_max 0.4
_exptl_crystal_size_mid 0.3
_exptl_crystal_size_min 0.1
_refine_diff_density_max 0.242
_refine_diff_density_min -0.153
_refine_ls_extinction_coef 0.020(5)
_refine_ls_extinction_expression fc^*^=kfc[1+0.001xfc^2^\l^3^/sin(2\q)]^-1/4^
_refine_ls_extinction_method SHELXL97
_refine_ls_goodness_of_fit_ref 1.086
_refine_ls_hydrogen_treatment constr
_refine_ls_matrix_type full
_refine_ls_number_parameters 121
_refine_ls_number_reflns 1629
_refine_ls_number_restraints 0
_refine_ls_restrained_S_all 1.086
_refine_ls_R_factor_all 0.0550
_refine_ls_R_factor_gt 0.0427
_refine_ls_shift/su_max 0.000
_refine_ls_shift/su_mean 0.000
_refine_ls_structure_factor_coef Fsqd
_refine_ls_weighting_details 'calc w = 1/[\s^2^(Fo^2^)+(0.0684P)^2^+0.2584P] where P = (Fo^2^+2Fc^2^)/3'
_refine_ls_weighting_scheme calc
_refine_ls_wR_factor_gt 0.1215
_refine_ls_wR_factor_ref 0.1345
_reflns_number_gt 1306
_reflns_number_total 1629
_reflns_threshold_expression I>2\s(I)
_cod_data_source_file wn6185.cif
_cod_data_source_block I
_cod_depositor_comments
;
The following automatic conversions were performed:
'_symmetry_cell_setting' value 'Monoclinic' changed to 'monoclinic'
according to '/home/saulius/struct/CIF-dictionaries/cif_core.dic'
dictionary named 'cif_core.dic' version 2.4.1 from
2010-06-29.

'_atom_site_adp_type' value 'uani' changed to 'Uani'
according to '/home/saulius/struct/CIF-dictionaries/cif_core.dic'
dictionary named 'cif_core.dic' version 2.4.1 from 2010-06-29 (13
times).

'_atom_site_adp_type' value 'uiso' changed to 'Uiso' according to
'/home/saulius/struct/CIF-dictionaries/cif_core.dic' dictionary named
'cif_core.dic' version 2.4.1 from 2010-06-29 (11
times).

'_atom_site_refinement_flags' value 'r' changed to 'R' according
to '/home/saulius/struct/CIF-dictionaries/cif_core.dic' dictionary named
'cif_core.dic' version 2.4.1 from 2010-06-29 (11 times).

Automatic conversion script
Id: cif_fix_enum 1527 2010-12-29 10:47:43Z saulius 

The following automatic conversions were performed:

'_symmetry_cell_setting' value 'Monoclinic' changed to 'monoclinic'
according to /home/saulius/struct/CIF-dictionaries/cif_core.dic
dictionary named 'cif_core.dic' version 2.4.1 from
2010-06-29.

'_refine_ls_weighting_scheme' value 'Calc' changed to
'calc' according to
/home/saulius/struct/CIF-dictionaries/cif_core.dic dictionary named
'cif_core.dic' version 2.4.1 from 2010-06-29.

'_atom_site_adp_type'
value 'uani' changed to 'Uani' according to
/home/saulius/struct/CIF-dictionaries/cif_core.dic dictionary named
'cif_core.dic' version 2.4.1 from 2010-06-29 (13
times).

'_atom_site_adp_type' value 'uiso' changed to 'Uiso'
according to /home/saulius/struct/CIF-dictionaries/cif_core.dic
dictionary named 'cif_core.dic' version 2.4.1 from 2010-06-29 (11
times).

'_atom_site_refinement_flags' value 'r' changed to 'R'
according to /home/saulius/struct/CIF-dictionaries/cif_core.dic
dictionary named 'cif_core.dic' version 2.4.1 from 2010-06-29 (11
times).

Automatic conversion script
Id: cif_fix_values 1715 2011-07-08 13:25:40Z adriana 
;
_cod_original_sg_symbol_Hall -P2ybc
_cod_original_sg_symbol_H-M 'P 21/c'
_cod_database_code 2202965

loop_
_symmetry_equiv_pos_as_xyz
'x, y, z'
'x, -y+1/2, z+1/2'
'-x, -y, -z'
'-x, y-1/2, -z-1/2'

loop_
_atom_site_label
_atom_site_fract_x
_atom_site_fract_y
_atom_site_fract_z
_atom_site_U_iso_or_equiv
_atom_site_adp_type
_atom_site_calc_flag
_atom_site_refinement_flags
_atom_site_occupancy
_atom_site_disorder_assembly
_atom_site_disorder_group
_atom_site_type_symbol
O1 0.71725(14) 0.42824(15) -0.03411(9) 0.0533(4) Uani d . 1 . . O
N1 0.71513(14) 0.20258(17) 0.26042(11) 0.0432(4) Uani d . 1 . . N
H1 0.7136 0.1556 0.3228 0.052 Uiso calc R 1 . . H
C2 0.59707(18) 0.2905(2) 0.22294(14) 0.0441(4) Uani d . 1 . . C
C3 0.59554(18) 0.3650(2) 0.12367(14) 0.0457(4) Uani d . 1 . . C
H3 0.5118 0.4223 0.0988 0.055 Uiso calc R 1 . . H
C4 0.71705(18) 0.3583(2) 0.05716(12) 0.0406(4) Uani d . 1 . . C
C5 0.97234(18) 0.2492(2) 0.04407(13) 0.0439(4) Uani d . 1 . . C
H5 0.9769 0.3018 -0.0225 0.053 Uiso calc R 1 . . H
C6 1.09121(19) 0.1596(2) 0.08344(15) 0.0473(5) Uani d . 1 . . C
C7 1.08045(19) 0.0802(2) 0.18367(15) 0.0520(5) Uani d . 1 . . C
H7 1.1597 0.0183 0.2115 0.062 Uiso calc R 1 . . H
C8 0.95775(19) 0.0909(2) 0.24175(14) 0.0481(5) Uani d . 1 . . C
H8 0.9534 0.0356 0.3073 0.058 Uiso calc R 1 . . H
C9 0.83806(17) 0.18606(19) 0.20141(12) 0.0390(4) Uani d . 1 . . C
C10 0.84381(17) 0.26447(19) 0.10086(12) 0.0382(4) Uani d . 1 . . C
C11 1.2274(2) 0.1455(3) 0.02081(18) 0.0648(6) Uani d . 1 . . C
H11a 1.1990 0.1223 -0.0545 0.097 Uiso calc R 1 . . H
H11b 1.2888 0.0607 0.0513 0.097 Uiso calc R 1 . . H
H11c 1.2812 0.2445 0.0257 0.097 Uiso calc R 1 . . H
C12 0.4717(2) 0.3012(3) 0.29634(18) 0.0631(6) Uani d . 1 . . C
H12a 0.4408 0.1953 0.3149 0.095 Uiso calc R 1 . . H
H12b 0.3904 0.3572 0.2591 0.095 Uiso calc R 1 . . H
H12c 0.5039 0.3580 0.3619 0.095 Uiso calc R 1 . . H

loop_
_atom_site_aniso_label
_atom_site_aniso_U_11
_atom_site_aniso_U_22
_atom_site_aniso_U_33
_atom_site_aniso_U_12
_atom_site_aniso_U_13
_atom_site_aniso_U_23
O1 0.0615(8) 0.0603(8) 0.0378(6) 0.0120(6) 0.0018(5) 0.0052(6)
N1 0.0448(8) 0.0476(8) 0.0377(7) 0.0007(6) 0.0066(6) 0.0035(6)
C2 0.0396(9) 0.0452(9) 0.0478(10) -0.0013(7) 0.0061(7) -0.0036(8)
C3 0.0390(9) 0.0500(10) 0.0474(9) 0.0046(7) -0.0008(7) -0.0015(8)
C4 0.0455(9) 0.0411(9) 0.0344(8) 0.0010(7) -0.0016(7) -0.0045(6)
C5 0.0469(10) 0.0474(10) 0.0377(8) -0.0005(8) 0.0058(7) -0.0024(7)
C6 0.0415(9) 0.0475(10) 0.0531(10) 0.0011(7) 0.0054(7) -0.0092(8)
C7 0.0438(10) 0.0534(11) 0.0580(11) 0.0124(8) -0.0005(8) 0.0000(8)
C8 0.0504(10) 0.0504(10) 0.0433(9) 0.0080(8) 0.0006(8) 0.0050(8)
C9 0.0395(9) 0.0395(9) 0.0380(8) 0.0002(7) 0.0028(7) -0.0040(7)
C10 0.0403(9) 0.0391(9) 0.0351(8) 0.0002(7) 0.0009(6) -0.0053(6)
C11 0.0475(11) 0.0724(14) 0.0762(14) 0.0037(10) 0.0158(10) -0.0114(11)
C12 0.0512(11) 0.0705(13) 0.0701(13) 0.0058(10) 0.0210(10) 0.0061(10)

loop_
_atom_type_symbol
_atom_type_description
_atom_type_scat_dispersion_real
_atom_type_scat_dispersion_imag
_atom_type_scat_source
c c 0.0033 0.0016 'international tables vol c tables 4.2.6.8 and 6.1.1.4'
o o 0.0106 0.0060 'international tables vol c tables 4.2.6.8 and 6.1.1.4'
h h 0.0000 0.0000 'international tables vol c tables 4.2.6.8 and 6.1.1.4'
n n 0.0061 0.0033 'international tables vol c tables 4.2.6.8 and 6.1.1.4'

loop_
_geom_angle_atom_site_label_1
_geom_angle_atom_site_label_2
_geom_angle_atom_site_label_3
_geom_angle
_geom_angle_publ_flag
C2 N1 C9 121.81(14) yes
C2 N1 H1 119.1 ?
C9 N1 H1 119.1 ?
N1 C2 C3 120.48(15) yes
N1 C2 C12 116.38(16) yes
C3 C2 C12 123.13(17) yes
C2 C3 C4 122.37(16) yes
C2 C3 H3 118.8 ?
C4 C3 H3 118.8 ?
O1 C4 C3 122.82(15) yes
O1 C4 C10 121.44(15) yes
C3 C4 C10 115.74(15) yes
C6 C5 C10 122.28(16) yes
C6 C5 H5 118.9 ?
C10 C5 H5 118.9 ?
C5 C6 C7 117.55(16) yes
C5 C6 C11 121.09(17) yes
C7 C6 C11 121.36(17) yes
C8 C7 C6 122.37(16) yes
C8 C7 H7 118.8 ?
C6 C7 H7 118.8 ?
C7 C8 C9 119.38(16) yes
C7 C8 H8 120.3 ?
C9 C8 H8 120.3 ?
N1 C9 C10 119.86(14) yes
N1 C9 C8 120.34(15) yes
C10 C9 C8 119.80(15) yes
C9 C10 C5 118.58(15) yes
C9 C10 C4 119.69(15) yes
C5 C10 C4 121.73(15) yes
C6 C11 H11a 109.5 ?
C6 C11 H11b 109.5 ?
H11a C11 H11b 109.5 ?
C6 C11 H11c 109.5 ?
H11a C11 H11c 109.5 ?
H11b C11 H11c 109.5 ?
C2 C12 H12a 109.5 ?
C2 C12 H12b 109.5 ?
H12a C12 H12b 109.5 ?
C2 C12 H12c 109.5 ?
H12a C12 H12c 109.5 ?
H12b C12 H12c 109.5 ?

loop_
_geom_bond_atom_site_label_1
_geom_bond_atom_site_label_2
_geom_bond_site_symmetry_2
_geom_bond_distance
_geom_bond_publ_flag
O1 C4 . 1.2618(19) yes
N1 C2 . 1.351(2) yes
N1 C9 . 1.379(2) yes
N1 H1 . 0.8600 ?
C2 C3 . 1.366(2) yes
C2 C12 . 1.502(3) yes
C3 C4 . 1.418(2) yes
C3 H3 . 0.9300 ?
C4 C10 . 1.461(2) yes
C5 C6 . 1.371(2) yes
C5 C10 . 1.406(2) yes
C5 H5 . 0.9300 ?
C6 C7 . 1.405(3) yes
C6 C11 . 1.505(3) yes
C7 C8 . 1.366(3) yes
C7 H7 . 0.9300 ?
C8 C9 . 1.406(2) yes
C8 H8 . 0.9300 ?
C9 C10 . 1.400(2) yes
C11 H11a . 0.9600 ?
C11 H11b . 0.9600 ?
C11 H11c . 0.9600 ?
C12 H12a . 0.9600 ?
C12 H12b . 0.9600 ?
C12 H12c . 0.9600 ?

loop_
_geom_torsion_atom_site_label_1
_geom_torsion_atom_site_label_2
_geom_torsion_atom_site_label_3
_geom_torsion_atom_site_label_4
_geom_torsion
C9 N1 C2 C3 0.7(2)
C9 N1 C2 C12 -178.84(16)
N1 C2 C3 C4 -1.8(3)
C12 C2 C3 C4 177.69(17)
C2 C3 C4 O1 -179.21(16)
C2 C3 C4 C10 0.8(2)
C10 C5 C6 C7 0.6(3)
C10 C5 C6 C11 -179.98(16)
C5 C6 C7 C8 -0.4(3)
C11 C6 C7 C8 -179.78(18)
C6 C7 C8 C9 -0.9(3)
C2 N1 C9 C10 1.4(2)
C2 N1 C9 C8 -178.62(15)
C7 C8 C9 N1 -177.91(16)
C7 C8 C9 C10 2.1(2)
N1 C9 C10 C5 178.15(15)
C8 C9 C10 C5 -1.8(2)
N1 C9 C10 C4 -2.4(2)
C8 C9 C10 C4 177.66(15)
C6 C5 C10 C9 0.5(2)
C6 C5 C10 C4 -179.02(15)
O1 C4 C10 C9 -178.72(14)
C3 C4 C10 C9 1.3(2)
O1 C4 C10 C5 0.8(2)
C3 C4 C10 C5 -179.25(15)

loop_
_cod_related_entry_id
_cod_related_entry_database
_cod_related_entry_code
1 ChemSpider 250218
